data_4085632
loop_
_publ_author_name
'Harvey, Pierre D.'
'Tasan, Semra'
'Gros, Claude P.'
'Devillers, Charles H.'
'Richard, Philippe'
'Gendre, Pierre Le'
'Bodio, Ewen'

_publ_section_title
;
 Ruthenium and Osmium Complexes of Phosphine-Porphyrin Derivatives as
 Potential Bimetallic Theranostics: Photophysical Studies
;
_journal_issue 7
_journal_name_full Organometallics
_journal_page_first 1218
_journal_paper_doi 10.1021/om5011808
_journal_volume 34
_journal_year 2015
_chemical_formula_moiety 'C33 H32 Cl2 N O4 P Ru'
_chemical_formula_sum 'C33 H32 Cl2 N O4 P Ru'
_chemical_formula_weight 709.53
_chemical_name_systematic
;
 ?
;
_space_group_crystal_system monoclinic
_space_group_IT_number 9
_space_group_name_Hall 'C -2yc'
_space_group_name_H-M_alt 'C 1 c 1'
_symmetry_space_group_name_Hall 'C -2yc'
_symmetry_space_group_name_H-M 'C 1 c 1'
_atom_sites_solution_hydrogens geom
_atom_sites_solution_primary direct
_audit_creation_date 2014-11-10
_audit_creation_method
;
Olex2 1.2
(compiled 2014.09.19 svn.r3010 for OlexSys, GUI svn.r4874)
;
_cell_angle_alpha 90
_cell_angle_beta 115.208(2)
_cell_angle_gamma 90
_cell_formula_units_Z 4
_cell_length_a 24.5726(9)
_cell_length_b 8.0142(3)
_cell_length_c 16.8295(6)
_cell_measurement_reflns_used 3384
_cell_measurement_temperature 110
_cell_measurement_theta_max 27.485
_cell_measurement_theta_min 0.998
_cell_volume 2998.6(2)
_computing_molecular_graphics 'Olex2 (Dolomanov et al., 2009)'
_computing_publication_material 'Olex2 (Dolomanov et al., 2009)'
_computing_structure_refinement 'XL (Sheldrick, 2008)'
_computing_structure_solution 'ShelXS (Sheldrick, 2008)'
_diffrn_ambient_temperature 110
_diffrn_detector 'CCD Plate'
_diffrn_detector_area_resol_mean 9
_diffrn_detector_type 'CCD area detector'
_diffrn_measured_fraction_theta_full 0.999
_diffrn_measured_fraction_theta_max 0.998
_diffrn_measurement_device '\k-geometry diffractometer'
_diffrn_measurement_device_type 'Nonius Kappa Apex II'
_diffrn_measurement_method 'CCD rotation images, thick slices'
_diffrn_radiation_collimation '0.6 mm'
_diffrn_radiation_monochromator graphite
_diffrn_radiation_probe x-ray
_diffrn_radiation_type MoK\a
_diffrn_radiation_wavelength 0.71073
_diffrn_reflns_av_R_equivalents 0.0441
_diffrn_reflns_av_unetI/netI 0.0469
_diffrn_reflns_Laue_measured_fraction_full 0.999
_diffrn_reflns_Laue_measured_fraction_max 0.998
_diffrn_reflns_limit_h_max 31
_diffrn_reflns_limit_h_min -31
_diffrn_reflns_limit_k_max 10
_diffrn_reflns_limit_k_min -10
_diffrn_reflns_limit_l_max 21
_diffrn_reflns_limit_l_min -21
_diffrn_reflns_number 11192
_diffrn_reflns_point_group_measured_fraction_full 0.999
_diffrn_reflns_point_group_measured_fraction_max 0.998
_diffrn_reflns_theta_full 25.242
_diffrn_reflns_theta_max 27.490
_diffrn_reflns_theta_min 2.675
_diffrn_source 'X-ray tube'
_diffrn_source_target Mo
_diffrn_source_type 'Siemens KFF Mo 2K-180'
_exptl_absorpt_coefficient_mu 0.794
_exptl_absorpt_correction_T_max 1.00
_exptl_absorpt_correction_T_min 0.89
_exptl_absorpt_correction_type multi-scan
_exptl_absorpt_process_details '[c.f. r.h. blessing, acta cryst. (1995), a51, 33-38]'
_exptl_crystal_colour orange
_exptl_crystal_colour_primary orange
_exptl_crystal_density_diffrn 1.572
_exptl_crystal_description prism
_exptl_crystal_F_000 1448
_exptl_crystal_size_max 0.1
_exptl_crystal_size_mid 0.075
_exptl_crystal_size_min 0.025
_refine_diff_density_max 0.499
_refine_diff_density_min -0.611
_refine_diff_density_rms 0.126
_refine_ls_abs_structure_details
;
 Refined as an inversion twin.
;
_refine_ls_abs_structure_Flack -0.05(4)
_refine_ls_extinction_method none
_refine_ls_goodness_of_fit_ref 1.077
_refine_ls_hydrogen_treatment constr
_refine_ls_matrix_type full
_refine_ls_number_parameters 381
_refine_ls_number_reflns 6233
_refine_ls_number_restraints 2
_refine_ls_restrained_S_all 1.077
_refine_ls_R_factor_all 0.0439
_refine_ls_R_factor_gt 0.0393
_refine_ls_shift/su_max 0.000
_refine_ls_shift/su_mean 0.000
_refine_ls_structure_factor_coef Fsqd
_refine_ls_weighting_details 'w=1/[\s^2^(Fo^2^)+19.8498P] where P=(Fo^2^+2Fc^2^)/3'
_refine_ls_weighting_scheme calc
_refine_ls_wR_factor_gt 0.0854
_refine_ls_wR_factor_ref 0.0896
_reflns_Friedel_coverage 0.999
_reflns_Friedel_fraction_full 0.999
_reflns_Friedel_fraction_max 0.998
_reflns_number_gt 5958
_reflns_number_total 6233
_reflns_threshold_expression 'I > 2\s(I)'
_cod_data_source_file om5011808_si_002.cif
_cod_data_source_block margot12
_cod_depositor_comments 'Adding full bibliography for 4085632.cif.'
_cod_database_code 4085632
_shelxl_version_number 2014-3
_shelx_space_group_comment
;
The symmetry employed for this shelxl refinement is uniquely defined
by the following loop, which should always be used as a source of
symmetry information in preference to the above space-group names.
They are only intended as comments.
;
_olex2_refinement_description
;
1. Fixed Uiso
 At 1.2 times of:
  All C(H) groups, All C(H,H) groups
 At 1.5 times of:
  All C(H,H,H) groups
2.a Ternary CH refined with riding coordinates:
 C8(H8)
2.b Secondary CH2 refined with riding coordinates:
 C31(H31A,H31B), C32(H32A,H32B)
2.c Me refined with riding coordinates:
 C10(H10A,H10B,H10C), C9(H9A,H9B,H9C)
2.d Aromatic/amide H refined with riding coordinates:
 C2(H2), C25(H25), C3(H3), C12(H12), C18(H18), C15(H15), C6(H6), C19(H19),
 C20(H20), C27(H27), C24(H24), C21(H21), C5(H5), C22(H22), C14(H14), C28(H28),
 C13(H13), C16(H16)
2.e Idealised Me refined as rotating group:
 C7(H7A,H7B,H7C)
;
_olex2_submission_special_instructions 'No special instructions were received'

loop_
_space_group_symop_operation_xyz
'x, y, z'
'x, -y, z+1/2'
'x+1/2, y+1/2, z'
'x+1/2, -y+1/2, z+1/2'

loop_
_atom_site_label
_atom_site_type_symbol
_atom_site_fract_x
_atom_site_fract_y
_atom_site_fract_z
_atom_site_U_iso_or_equiv
_atom_site_adp_type
_atom_site_occupancy
_atom_site_site_symmetry_order
_atom_site_calc_flag
_atom_site_refinement_flags_posn
Ru Ru 0.47813(2) 0.47243(5) 0.18127(2) 0.01498(11) Uani 1 1 d .
Cl1 Cl 0.44782(7) 0.1959(2) 0.12209(10) 0.0233(3) Uani 1 1 d .
Cl2 Cl 0.54416(8) 0.4822(2) 0.10908(11) 0.0263(4) Uani 1 1 d .
P P 0.55887(7) 0.3400(2) 0.29742(10) 0.0149(3) Uani 1 1 d .
O2 O 0.7034(2) -0.2186(6) 0.1538(3) 0.0281(11) Uani 1 1 d .
O1 O 0.7789(2) -0.0304(7) 0.2096(4) 0.0340(12) Uani 1 1 d .
O4 O 0.7285(2) -0.1393(6) 0.0104(3) 0.0307(11) Uani 1 1 d .
O3 O 0.7787(3) -0.4839(7) 0.2471(4) 0.0369(13) Uani 1 1 d .
C26 C 0.6866(3) 0.0230(9) 0.2213(4) 0.0192(13) Uani 1 1 d .
C29 C 0.7288(3) -0.0709(9) 0.1968(4) 0.0227(14) Uani 1 1 d .
C2 C 0.4810(3) 0.7246(8) 0.2356(5) 0.0196(13) Uani 1 1 d .
H2 H 0.5142 0.7912 0.2722 0.024 Uiso 1 1 calc R
C25 C 0.6296(3) -0.0350(8) 0.2042(4) 0.0179(14) Uani 1 1 d .
H25 H 0.6165 -0.1400 0.1764 0.021 Uiso 1 1 calc R
C3 C 0.4595(3) 0.7330(8) 0.1435(4) 0.0200(14) Uani 1 1 d .
H3 H 0.4800 0.8023 0.1192 0.024 Uiso 1 1 calc R
C12 C 0.4764(3) 0.1642(8) 0.3402(4) 0.0209(13) Uani 1 1 d .
H12 H 0.4464 0.2209 0.2919 0.025 Uiso 1 1 calc R
C18 C 0.6321(3) 0.6216(8) 0.3479(4) 0.0197(13) Uani 1 1 d .
H18 H 0.6239 0.6274 0.2875 0.024 Uiso 1 1 calc R
C15 C 0.5635(3) -0.0022(8) 0.4803(4) 0.0255(15) Uani 1 1 d .
H15 H 0.5935 -0.0599 0.5284 0.031 Uiso 1 1 calc R
C6 C 0.4029(3) 0.5227(8) 0.2171(4) 0.0176(13) Uani 1 1 d .
H6 H 0.3834 0.4494 0.2410 0.021 Uiso 1 1 calc R
N N 0.7426(3) -0.3057(8) 0.1287(4) 0.0270(14) Uani 1 1 d .
C19 C 0.6681(3) 0.7418(8) 0.4054(4) 0.0217(13) Uani 1 1 d .
H19 H 0.6851 0.8282 0.3847 0.026 Uiso 1 1 calc R
C1 C 0.4527(3) 0.6159(8) 0.2738(4) 0.0189(12) Uani 1 1 d .
C11 C 0.5369(3) 0.1889(8) 0.3597(4) 0.0184(12) Uani 1 1 d .
C20 C 0.6793(3) 0.7358(8) 0.4940(4) 0.0227(14) Uani 1 1 d .
H20 H 0.7044 0.8173 0.5337 0.027 Uiso 1 1 calc R
C8 C 0.3874(3) 0.6552(9) -0.0122(4) 0.0236(14) Uani 1 1 d .
H8 H 0.4233 0.6729 -0.0248 0.028 Uiso 1 1 calc R
C27 C 0.7064(3) 0.1759(9) 0.2621(4) 0.0192(13) Uani 1 1 d .
H27 H 0.7457 0.2141 0.2740 0.023 Uiso 1 1 calc R
C31 C 0.8123(4) -0.4984(10) 0.1283(5) 0.0305(18) Uani 1 1 d .
H31A H 0.8047 -0.6185 0.1143 0.037 Uiso 1 1 calc R
H31B H 0.8560 -0.4818 0.1635 0.037 Uiso 1 1 calc R
C7 C 0.4731(3) 0.6053(8) 0.3719(4) 0.0223(14) Uani 1 1 d .
H7A H 0.4471 0.6750 0.3889 0.033 Uiso 1 1 calc GR
H7B H 0.5147 0.6448 0.4019 0.033 Uiso 1 1 calc GR
H7C H 0.4709 0.4892 0.3886 0.033 Uiso 1 1 calc GR
C24 C 0.5916(3) 0.0616(8) 0.2279(4) 0.0176(12) Uani 1 1 d .
H24 H 0.5525 0.0225 0.2166 0.021 Uiso 1 1 calc R
C10 C 0.3542(4) 0.4978(10) -0.0609(5) 0.0307(17) Uani 1 1 d .
H10A H 0.3414 0.5124 -0.1242 0.046 Uiso 1 1 calc R
H10B H 0.3812 0.4014 -0.0404 0.046 Uiso 1 1 calc R
H10C H 0.3189 0.4791 -0.0493 0.046 Uiso 1 1 calc R
C21 C 0.6539(3) 0.6114(8) 0.5238(4) 0.0227(13) Uani 1 1 d .
H21 H 0.6602 0.6100 0.5835 0.027 Uiso 1 1 calc R
C30 C 0.7777(3) -0.4378(9) 0.1780(5) 0.0277(16) Uani 1 1 d .
C5 C 0.3813(3) 0.5361(8) 0.1247(4) 0.0207(13) Uani 1 1 d .
H5 H 0.3473 0.4719 0.0880 0.025 Uiso 1 1 calc R
C17 C 0.6078(3) 0.4915(8) 0.3782(4) 0.0181(12) Uani 1 1 d .
C4 C 0.4085(3) 0.6413(8) 0.0859(4) 0.0208(13) Uani 1 1 d .
C22 C 0.6191(3) 0.4879(8) 0.4668(4) 0.0191(13) Uani 1 1 d .
H22 H 0.6029 0.4005 0.4882 0.023 Uiso 1 1 calc R
C14 C 0.5037(4) -0.0224(9) 0.4632(6) 0.031(2) Uani 1 1 d .
H14 H 0.4929 -0.0901 0.5006 0.037 Uiso 1 1 calc R
C32 C 0.7899(3) -0.3945(9) 0.0442(5) 0.0266(14) Uani 1 1 d .
H32A H 0.8241 -0.3437 0.0368 0.032 Uiso 1 1 calc R
H32B H 0.7669 -0.4651 -0.0076 0.032 Uiso 1 1 calc R
C33 C 0.7500(3) -0.2608(9) 0.0542(5) 0.0260(15) Uani 1 1 d .
C28 C 0.6687(3) 0.2731(8) 0.2856(4) 0.0213(13) Uani 1 1 d .
H28 H 0.6822 0.3781 0.3132 0.026 Uiso 1 1 calc R
C13 C 0.4596(4) 0.0564(10) 0.3914(6) 0.0268(17) Uani 1 1 d .
H13 H 0.4182 0.0375 0.3770 0.032 Uiso 1 1 calc R
C23 C 0.6115(3) 0.2171(8) 0.2687(4) 0.0165(12) Uani 1 1 d .
C16 C 0.5808(3) 0.1009(8) 0.4286(4) 0.0221(13) Uani 1 1 d .
H16 H 0.6220 0.1111 0.4401 0.027 Uiso 1 1 calc R
C9 C 0.3458(4) 0.8071(11) -0.0458(5) 0.0337(18) Uani 1 1 d .
H9A H 0.3320 0.8169 -0.1095 0.051 Uiso 1 1 calc R
H9B H 0.3111 0.7931 -0.0322 0.051 Uiso 1 1 calc R
H9C H 0.3679 0.9083 -0.0172 0.051 Uiso 1 1 calc R

loop_
_atom_site_aniso_label
_atom_site_aniso_U_11
_atom_site_aniso_U_22
_atom_site_aniso_U_33
_atom_site_aniso_U_23
_atom_site_aniso_U_13
_atom_site_aniso_U_12
Ru 0.0128(2) 0.0175(2) 0.01460(19) -0.0011(3) 0.00585(16) 0.0005(3)
Cl1 0.0180(8) 0.0220(8) 0.0251(7) -0.0074(6) 0.0045(6) 0.0021(6)
Cl2 0.0226(9) 0.0399(10) 0.0209(8) 0.0077(7) 0.0137(7) 0.0079(8)
P 0.0132(8) 0.0168(8) 0.0150(7) -0.0004(6) 0.0062(6) -0.0006(6)
O2 0.022(3) 0.029(3) 0.040(3) -0.013(2) 0.019(2) -0.003(2)
O1 0.019(3) 0.043(3) 0.042(3) -0.021(2) 0.015(2) -0.004(2)
O4 0.029(3) 0.027(3) 0.035(3) -0.001(2) 0.012(2) 0.003(2)
O3 0.044(4) 0.035(3) 0.032(3) -0.005(2) 0.017(3) -0.002(3)
C26 0.016(3) 0.026(4) 0.014(3) 0.002(2) 0.005(3) 0.004(3)
C29 0.020(4) 0.028(4) 0.019(3) -0.006(3) 0.008(3) 0.001(3)
C2 0.014(3) 0.014(3) 0.027(3) -0.001(2) 0.005(3) 0.001(2)
C25 0.016(3) 0.018(3) 0.021(3) 0.001(3) 0.009(3) 0.004(3)
C3 0.022(4) 0.010(3) 0.031(3) 0.003(2) 0.014(3) 0.001(2)
C12 0.025(4) 0.014(3) 0.025(3) -0.004(2) 0.013(3) -0.002(3)
C18 0.023(4) 0.017(3) 0.018(3) 0.002(2) 0.008(3) 0.002(2)
C15 0.034(4) 0.023(4) 0.021(3) 0.000(3) 0.013(3) 0.000(3)
C6 0.012(3) 0.019(3) 0.024(3) 0.000(3) 0.009(3) 0.002(2)
N 0.026(3) 0.027(3) 0.032(3) -0.010(3) 0.016(3) 0.002(2)
C19 0.015(3) 0.021(3) 0.027(3) 0.003(3) 0.007(3) 0.001(2)
C1 0.020(3) 0.016(3) 0.022(3) -0.004(2) 0.011(3) 0.005(2)
C11 0.024(3) 0.019(3) 0.016(3) -0.003(2) 0.012(3) -0.004(3)
C20 0.017(3) 0.018(3) 0.024(3) -0.003(2) 0.000(3) 0.000(2)
C8 0.022(4) 0.029(4) 0.019(3) 0.004(3) 0.008(3) 0.004(3)
C27 0.011(3) 0.024(3) 0.022(3) -0.002(3) 0.007(3) -0.002(2)
C31 0.024(4) 0.029(4) 0.037(4) -0.007(3) 0.012(4) 0.003(3)
C7 0.026(4) 0.023(3) 0.019(3) -0.003(2) 0.011(3) 0.005(3)
C24 0.013(3) 0.024(3) 0.017(3) 0.000(2) 0.008(2) 0.000(2)
C10 0.034(5) 0.038(5) 0.019(3) -0.002(3) 0.010(3) 0.005(3)
C21 0.025(4) 0.021(3) 0.020(3) -0.004(3) 0.007(3) 0.002(3)
C30 0.021(4) 0.025(4) 0.032(4) -0.008(3) 0.007(3) -0.004(3)
C5 0.016(3) 0.024(3) 0.020(3) -0.002(2) 0.005(2) 0.004(3)
C17 0.010(3) 0.025(3) 0.018(3) -0.004(2) 0.004(2) -0.001(2)
C4 0.020(4) 0.022(3) 0.020(3) 0.002(2) 0.009(3) 0.005(3)
C22 0.020(4) 0.018(3) 0.018(3) -0.001(3) 0.007(3) 0.002(3)
C14 0.053(6) 0.022(4) 0.029(4) -0.004(3) 0.028(4) -0.001(3)
C32 0.021(4) 0.026(4) 0.035(4) -0.005(3) 0.014(3) -0.001(3)
C33 0.021(4) 0.028(4) 0.030(3) -0.010(3) 0.012(3) -0.005(3)
C28 0.022(4) 0.019(3) 0.024(3) -0.003(2) 0.011(3) -0.001(3)
C13 0.031(4) 0.023(4) 0.037(4) -0.003(3) 0.025(4) -0.002(3)
C23 0.016(3) 0.018(3) 0.015(3) 0.004(2) 0.007(2) 0.002(2)
C16 0.030(4) 0.020(3) 0.018(3) -0.001(2) 0.012(3) 0.004(3)
C9 0.029(4) 0.047(5) 0.025(3) 0.008(3) 0.012(3) 0.012(3)

loop_
_atom_type_symbol
_atom_type_description
_atom_type_scat_dispersion_real
_atom_type_scat_dispersion_imag
_atom_type_scat_source
C C 0.0033 0.0016 'International Tables Vol C Tables 4.2.6.8 and 6.1.1.4'
H H 0.0000 0.0000 'International Tables Vol C Tables 4.2.6.8 and 6.1.1.4'
Cl Cl 0.1484 0.1585 'International Tables Vol C Tables 4.2.6.8 and 6.1.1.4'
N N 0.0061 0.0033 'International Tables Vol C Tables 4.2.6.8 and 6.1.1.4'
O O 0.0106 0.0060 'International Tables Vol C Tables 4.2.6.8 and 6.1.1.4'
P P 0.1023 0.0942 'International Tables Vol C Tables 4.2.6.8 and 6.1.1.4'
Ru Ru -1.2594 0.8363 'International Tables Vol C Tables 4.2.6.8 and 6.1.1.4'

loop_
_geom_angle_atom_site_label_1
_geom_angle_atom_site_label_2
_geom_angle_atom_site_label_3
_geom_angle
Cl2 Ru Cl1 88.71(6)
P Ru Cl1 86.08(5)
P Ru Cl2 85.60(6)
C2 Ru Cl1 164.03(18)
C2 Ru Cl2 105.68(19)
C2 Ru P 101.61(18)
C2 Ru C6 66.6(2)
C2 Ru C1 37.5(2)
C2 Ru C5 78.8(2)
C2 Ru C4 67.8(2)
C3 Ru Cl1 140.52(19)
C3 Ru Cl2 85.64(19)
C3 Ru P 132.17(19)
C3 Ru C2 37.6(2)
C3 Ru C6 79.0(2)
C3 Ru C1 67.8(2)
C3 Ru C5 66.4(3)
C3 Ru C4 37.5(3)
C6 Ru Cl1 97.63(18)
C6 Ru Cl2 162.35(17)
C6 Ru P 111.18(18)
C6 Ru C1 36.9(2)
C6 Ru C5 37.4(2)
C6 Ru C4 67.2(2)
C1 Ru Cl1 129.27(18)
C1 Ru Cl2 141.79(18)
C1 Ru P 92.30(17)
C1 Ru C4 80.4(2)
C5 Ru Cl1 87.02(18)
C5 Ru Cl2 127.40(17)
C5 Ru P 146.08(17)
C5 Ru C1 67.2(2)
C5 Ru C4 36.6(2)
C4 Ru Cl1 104.62(18)
C4 Ru Cl2 95.29(17)
C4 Ru P 169.26(18)
C11 P Ru 115.1(2)
C11 P C17 105.9(3)
C11 P C23 102.0(3)
C17 P Ru 111.7(2)
C17 P C23 103.6(3)
C23 P Ru 117.28(19)
C29 O2 N 111.8(5)
C25 C26 C29 122.6(6)
C25 C26 C27 120.6(6)
C27 C26 C29 116.8(6)
O2 C29 C26 111.6(6)
O1 C29 O2 121.4(6)
O1 C29 C26 126.9(6)
Ru C2 H2 130.5
C3 C2 Ru 70.0(4)
C3 C2 H2 120.0
C3 C2 C1 119.9(6)
C1 C2 Ru 72.1(4)
C1 C2 H2 120.0
C26 C25 H25 120.2
C26 C25 C24 119.6(6)
C24 C25 H25 120.2
Ru C3 H3 127.2
C2 C3 Ru 72.5(4)
C2 C3 H3 118.9
C2 C3 C4 122.2(7)
C4 C3 Ru 73.6(4)
C4 C3 H3 118.9
C11 C12 H12 119.7
C11 C12 C13 120.6(7)
C13 C12 H12 119.7
C19 C18 H18 119.7
C19 C18 C17 120.5(6)
C17 C18 H18 119.7
C14 C15 H15 119.3
C14 C15 C16 121.3(7)
C16 C15 H15 119.3
Ru C6 H6 129.4
C1 C6 Ru 72.2(4)
C1 C6 H6 119.5
C1 C6 C5 121.1(6)
C5 C6 Ru 71.4(4)
C5 C6 H6 119.5
O2 N C30 122.1(6)
C33 N O2 121.2(6)
C33 N C30 116.7(6)
C18 C19 H19 120.0
C18 C19 C20 120.0(6)
C20 C19 H19 120.0
C2 C1 Ru 70.4(3)
C2 C1 C7 121.9(6)
C6 C1 Ru 70.9(3)
C6 C1 C2 118.0(6)
C6 C1 C7 120.1(6)
C7 C1 Ru 132.3(4)
C12 C11 P 120.4(5)
C16 C11 P 120.1(5)
C16 C11 C12 119.6(6)
C19 C20 H20 120.0
C21 C20 C19 119.9(6)
C21 C20 H20 120.0
C10 C8 H8 108.6
C4 C8 H8 108.6
C4 C8 C10 112.3(6)
C4 C8 C9 109.0(6)
C9 C8 H8 108.6
C9 C8 C10 109.6(6)
C26 C27 H27 120.0
C26 C27 C28 120.1(6)
C28 C27 H27 120.0
H31A C31 H31B 108.7
C30 C31 H31A 110.6
C30 C31 H31B 110.6
C30 C31 C32 105.8(6)
C32 C31 H31A 110.6
C32 C31 H31B 110.6
C1 C7 H7A 109.5
C1 C7 H7B 109.5
C1 C7 H7C 109.5
H7A C7 H7B 109.5
H7A C7 H7C 109.5
H7B C7 H7C 109.5
C25 C24 H24 120.1
C25 C24 C23 119.7(6)
C23 C24 H24 120.1
C8 C10 H10A 109.5
C8 C10 H10B 109.5
C8 C10 H10C 109.5
H10A C10 H10B 109.5
H10A C10 H10C 109.5
H10B C10 H10C 109.5
C20 C21 H21 119.9
C20 C21 C22 120.3(6)
C22 C21 H21 119.9
O3 C30 N 124.0(7)
O3 C30 C31 130.5(7)
N C30 C31 105.5(6)
Ru C5 H5 129.8
C6 C5 Ru 71.3(4)
C6 C5 H5 119.1
C4 C5 Ru 72.5(4)
C4 C5 C6 121.9(6)
C4 C5 H5 119.1
C18 C17 P 118.0(5)
C22 C17 P 123.1(5)
C22 C17 C18 118.8(6)
C3 C4 Ru 68.9(4)
C3 C4 C8 120.0(6)
C8 C4 Ru 129.1(5)
C5 C4 Ru 70.8(4)
C5 C4 C3 116.9(6)
C5 C4 C8 123.1(6)
C21 C22 C17 120.5(6)
C21 C22 H22 119.8
C17 C22 H22 119.8
C15 C14 H14 120.1
C15 C14 C13 119.8(7)
C13 C14 H14 120.1
C31 C32 H32A 110.5
C31 C32 H32B 110.5
H32A C32 H32B 108.7
C33 C32 C31 106.2(6)
C33 C32 H32A 110.5
C33 C32 H32B 110.5
O4 C33 N 125.0(7)
O4 C33 C32 130.1(7)
N C33 C32 104.9(6)
C27 C28 H28 120.0
C23 C28 C27 120.1(6)
C23 C28 H28 120.0
C12 C13 H13 120.3
C14 C13 C12 119.3(7)
C14 C13 H13 120.3
C24 C23 P 117.7(5)
C28 C23 P 122.5(5)
C28 C23 C24 119.9(6)
C15 C16 C11 119.2(7)
C15 C16 H16 120.4
C11 C16 H16 120.4
C8 C9 H9A 109.5
C8 C9 H9B 109.5
C8 C9 H9C 109.5
H9A C9 H9B 109.5
H9A C9 H9C 109.5
H9B C9 H9C 109.5

loop_
_geom_bond_atom_site_label_1
_geom_bond_atom_site_label_2
_geom_bond_distance
Ru Cl1 2.4139(16)
Ru Cl2 2.4070(16)
Ru P 2.3621(16)
Ru C2 2.207(7)
Ru C3 2.174(6)
Ru C6 2.212(6)
Ru C1 2.229(6)
Ru C5 2.214(6)
Ru C4 2.235(7)
P C11 1.827(6)
P C17 1.837(6)
P C23 1.846(6)
O2 C29 1.389(8)
O2 N 1.393(7)
O1 C29 1.202(8)
O4 C33 1.200(9)
O3 C30 1.210(9)
C26 C29 1.474(9)
C26 C25 1.384(10)
C26 C27 1.387(9)
C2 H2 0.9500
C2 C3 1.411(9)
C2 C1 1.426(9)
C25 H25 0.9500
C25 C24 1.396(9)
C3 H3 0.9500
C3 C4 1.420(10)
C12 H12 0.9500
C12 C11 1.393(9)
C12 C13 1.401(10)
C18 H18 0.9500
C18 C19 1.384(9)
C18 C17 1.401(9)
C15 H15 0.9500
C15 C14 1.381(12)
C15 C16 1.391(9)
C6 H6 0.9500
C6 C1 1.405(9)
C6 C5 1.418(9)
N C30 1.394(10)
N C33 1.387(9)
C19 H19 0.9500
C19 C20 1.396(9)
C1 C7 1.509(8)
C11 C16 1.392(9)
C20 H20 0.9500
C20 C21 1.379(10)
C8 H8 1.0000
C8 C10 1.536(10)
C8 C4 1.510(9)
C8 C9 1.534(10)
C27 H27 0.9500
C27 C28 1.390(9)
C31 H31A 0.9900
C31 H31B 0.9900
C31 C30 1.505(11)
C31 C32 1.529(11)
C7 H7A 0.9800
C7 H7B 0.9800
C7 H7C 0.9800
C24 H24 0.9500
C24 C23 1.406(9)
C10 H10A 0.9800
C10 H10B 0.9800
C10 H10C 0.9800
C21 H21 0.9500
C21 C22 1.390(9)
C5 H5 0.9500
C5 C4 1.398(9)
C17 C22 1.396(9)
C22 H22 0.9500
C14 H14 0.9500
C14 C13 1.386(10)
C32 H32A 0.9900
C32 H32B 0.9900
C32 C33 1.509(9)
C28 H28 0.9500
C28 C23 1.385(9)
C13 H13 0.9500
C16 H16 0.9500
C9 H9A 0.9800
C9 H9B 0.9800
C9 H9C 0.9800

loop_
_geom_torsion_atom_site_label_1
_geom_torsion_atom_site_label_2
_geom_torsion_atom_site_label_3
_geom_torsion_atom_site_label_4
_geom_torsion
Ru P C11 C12 -3.0(6)
Ru P C11 C16 178.7(4)
Ru P C17 C18 -55.1(5)
Ru P C17 C22 121.5(5)
Ru P C23 C24 -74.3(5)
Ru P C23 C28 105.4(5)
Ru C2 C3 C4 56.7(6)
Ru C2 C1 C6 -54.4(5)
Ru C2 C1 C7 128.3(6)
Ru C3 C4 C8 -123.9(6)
Ru C3 C4 C5 53.8(5)
Ru C6 C1 C2 54.2(5)
Ru C6 C1 C7 -128.5(6)
Ru C6 C5 C4 -54.3(6)
Ru C5 C4 C3 -52.9(5)
Ru C5 C4 C8 124.8(6)
P C11 C16 C15 174.2(5)
P C17 C22 C21 -176.5(5)
O2 N C30 O3 -2.6(11)
O2 N C30 C31 179.1(6)
O2 N C33 O4 6.7(11)
O2 N C33 C32 -173.9(6)
C26 C25 C24 C23 0.2(9)
C26 C27 C28 C23 0.4(10)
C29 O2 N C30 98.4(7)
C29 O2 N C33 -79.5(8)
C29 C26 C25 C24 -179.0(6)
C29 C26 C27 C28 178.7(6)
C2 C3 C4 Ru -56.2(6)
C2 C3 C4 C8 179.9(6)
C2 C3 C4 C5 -2.4(10)
C25 C26 C29 O2 1.3(9)
C25 C26 C29 O1 -179.5(7)
C25 C26 C27 C28 -0.5(10)
C25 C24 C23 P 179.3(5)
C25 C24 C23 C28 -0.4(9)
C3 C2 C1 Ru 53.0(6)
C3 C2 C1 C6 -1.4(9)
C3 C2 C1 C7 -178.7(6)
C12 C11 C16 C15 -4.1(9)
C18 C19 C20 C21 -0.8(10)
C18 C17 C22 C21 0.0(10)
C15 C14 C13 C12 -4.0(9)
C6 C5 C4 Ru 53.7(6)
C6 C5 C4 C3 0.8(10)
C6 C5 C4 C8 178.5(6)
N O2 C29 O1 -0.7(9)
N O2 C29 C26 178.6(5)
C19 C18 C17 P 178.4(5)
C19 C18 C17 C22 1.7(10)
C19 C20 C21 C22 2.6(10)
C1 C2 C3 Ru -54.0(6)
C1 C2 C3 C4 2.7(10)
C1 C2 C3 C4 2.7(10)
C1 C6 C5 Ru 54.6(5)
C1 C6 C5 C4 0.3(10)
C11 P C17 C18 179.0(5)
C11 P C17 C22 -4.5(6)
C11 P C23 C24 52.3(5)
C11 P C23 C28 -128.0(5)
C11 C12 C13 C14 1.7(9)
C20 C21 C22 C17 -2.2(10)
C27 C26 C29 O2 -177.9(6)
C27 C26 C29 O1 1.3(10)
C27 C26 C25 C24 0.2(10)
C27 C28 C23 P -179.6(5)
C27 C28 C23 C24 0.0(9)
C31 C32 C33 O4 169.7(8)
C31 C32 C33 N -9.7(8)
C10 C8 C4 Ru 66.7(8)
C10 C8 C4 C3 152.9(6)
C10 C8 C4 C5 -24.7(9)
C30 N C33 O4 -171.3(7)
C30 N C33 C32 8.1(8)
C30 C31 C32 C33 8.2(8)
C5 C6 C1 Ru -54.2(5)
C5 C6 C1 C2 -0.1(9)
C5 C6 C1 C7 177.2(6)
C17 P C11 C12 120.9(5)
C17 P C11 C16 -57.4(6)
C17 P C23 C24 162.2(5)
C17 P C23 C28 -18.2(6)
C17 C18 C19 C20 -1.3(10)
C14 C15 C16 C11 1.8(10)
C32 C31 C30 O3 178.3(8)
C32 C31 C30 N -3.6(8)
C33 N C30 O3 175.3(7)
C33 N C30 C31 -2.9(9)
C13 C12 C11 P -175.9(5)
C13 C12 C11 C16 2.4(9)
C23 P C11 C12 -131.0(5)
C23 P C11 C16 50.7(5)
C23 P C17 C18 72.1(5)
C23 P C17 C22 -111.4(6)
C16 C15 C14 C13 2.3(10)
C9 C8 C4 Ru -171.6(5)
C9 C8 C4 C3 -85.4(8)
C9 C8 C4 C5 97.0(8)
